data_7053314
loop_
_publ_author_name
'Miao, Xiao-He'
'Zhu, Long-Guan'

_publ_section_title
;
 Supramolecular assembly under the control of the chelating ligand for the
 MnII/bridging ligands/3-sulfobenzoate system and catalytic properties for
 the disproportionation of hydrogen peroxide
;
_journal_issue 11
_journal_name_full 'New Journal of Chemistry'
_journal_page_first 2403
_journal_paper_doi 10.1039/b9nj00428a
_journal_volume 34
_journal_year 2010
_chemical_formula_sum 'C37 H37 Mn N5 O10 S'
_chemical_formula_weight 798.72
_chemical_name_systematic
;
?
;
_space_group_IT_number 14
_symmetry_cell_setting monoclinic
_symmetry_space_group_name_Hall '-P 2ybc'
_symmetry_space_group_name_H-M 'P 1 21/c 1'
_atom_sites_solution_hydrogens geom
_atom_sites_solution_primary direct
_atom_sites_solution_secondary difmap
_audit_creation_method SHELXL-97
_cell_angle_alpha 90.00
_cell_angle_beta 104.6000(10)
_cell_angle_gamma 90.00
_cell_formula_units_Z 4
_cell_length_a 11.5737(8)
_cell_length_b 14.5456(10)
_cell_length_c 22.7033(15)
_cell_measurement_reflns_used 3537
_cell_measurement_temperature 295(2)
_cell_measurement_theta_max 20.98
_cell_measurement_theta_min 2.25
_cell_volume 3698.6(4)
_computing_cell_refinement 'SAINT (Bruker, 2002)'
_computing_data_collection 'SMART (Bruker, 2002)'
_computing_data_reduction SAINT
_computing_molecular_graphics 'Ortep-3 for Windows (Farrugia, 1997)'
_computing_publication_material 'WinGX (Farrugia, 1999)'
_computing_structure_refinement 'SHELXL-97 (Sheldrick, 1997)'
_computing_structure_solution 'SHELXS-97 (Sheldrick, 1997)'
_diffrn_ambient_temperature 295(2)
_diffrn_measured_fraction_theta_full 1.000
_diffrn_measured_fraction_theta_max 1.000
_diffrn_measurement_device_type 'Bruker SMART area-detector diffractometer'
_diffrn_measurement_method '\f and \w scan'
_diffrn_radiation_monochromator graphite
_diffrn_radiation_source 'fine-focus sealed tube'
_diffrn_radiation_type MoK\a
_diffrn_radiation_wavelength 0.71073
_diffrn_reflns_av_R_equivalents 0.0348
_diffrn_reflns_av_sigmaI/netI 0.0465
_diffrn_reflns_limit_h_max 13
_diffrn_reflns_limit_h_min -13
_diffrn_reflns_limit_k_max 17
_diffrn_reflns_limit_k_min -13
_diffrn_reflns_limit_l_max 22
_diffrn_reflns_limit_l_min -27
_diffrn_reflns_number 18967
_diffrn_reflns_theta_full 25.20
_diffrn_reflns_theta_max 25.20
_diffrn_reflns_theta_min 1.68
_diffrn_standards_number 0
_exptl_absorpt_coefficient_mu 0.478
_exptl_absorpt_correction_T_max 0.9537
_exptl_absorpt_correction_T_min 0.8698
_exptl_absorpt_correction_type multi-scan
_exptl_absorpt_process_details 'SADABS (Bruker, 2002)'
_exptl_crystal_colour yellow
_exptl_crystal_density_diffrn 1.434
_exptl_crystal_density_method 'not measured'
_exptl_crystal_description block
_exptl_crystal_F_000 1660
_exptl_crystal_size_max 0.16
_exptl_crystal_size_mid 0.12
_exptl_crystal_size_min 0.10
_refine_diff_density_max 0.669
_refine_diff_density_min -0.223
_refine_diff_density_rms 0.065
_refine_ls_extinction_method none
_refine_ls_goodness_of_fit_ref 1.127
_refine_ls_hydrogen_treatment mixed
_refine_ls_matrix_type full
_refine_ls_number_parameters 560
_refine_ls_number_reflns 6658
_refine_ls_number_restraints 36
_refine_ls_restrained_S_all 1.147
_refine_ls_R_factor_all 0.0899
_refine_ls_R_factor_gt 0.0639
_refine_ls_shift/su_max 0.000
_refine_ls_shift/su_mean <0.001
_refine_ls_structure_factor_coef Fsqd
_refine_ls_weighting_details 'calc w=1/[\s^2^(Fo^2^)+(0.0667P)^2^+2.0954P] where P=(Fo^2^+2Fc^2^)/3'
_refine_ls_weighting_scheme calc
_refine_ls_wR_factor_gt 0.1516
_refine_ls_wR_factor_ref 0.1657
_reflns_number_gt 4738
_reflns_number_total 6658
_reflns_threshold_expression >2\s(I)
_cod_data_source_file b9nj00428a.txt
_cod_data_source_block comp-5
_cod_original_sg_symbol_H-M 'P 21/c'
_cod_database_code 7053314

loop_
_symmetry_equiv_pos_as_xyz
'x, y, z'
'-x, y+1/2, -z+1/2'
'-x, -y, -z'
'x, -y-1/2, z-1/2'

loop_
_atom_site_label
_atom_site_type_symbol
_atom_site_fract_x
_atom_site_fract_y
_atom_site_fract_z
_atom_site_U_iso_or_equiv
_atom_site_adp_type
_atom_site_occupancy
_atom_site_symmetry_multiplicity
_atom_site_calc_flag
_atom_site_refinement_flags
_atom_site_disorder_assembly
_atom_site_disorder_group
Mn1 Mn 0.23004(5) 0.25325(4) 0.48692(3) 0.0484(2) Uani 1 1 d . . .
S1 S 0.39046(12) 0.10943(8) 0.21837(5) 0.0699(3) Uani 1 1 d . . .
O1 O 0.3469(2) 0.24022(18) 0.42908(12) 0.0558(7) Uani 1 1 d . . .
O2 O 0.4715(3) 0.3578(2) 0.45419(15) 0.0932(11) Uani 1 1 d . . .
O6 O 0.3510(3) 0.3500(3) 0.54184(16) 0.0693(9) Uani 1 1 d . . .
N1 N 0.1046(3) 0.3441(2) 0.41755(15) 0.0581(8) Uani 1 1 d . . .
N2 N 0.0866(3) 0.3061(2) 0.53115(15) 0.0518(8) Uani 1 1 d . . .
N3 N 0.1308(3) 0.1250(2) 0.44330(15) 0.0551(8) Uani 1 1 d . . .
N4 N 0.2812(3) 0.1370(2) 0.55540(14) 0.0504(8) Uani 1 1 d . . .
N5 N 0.7264(4) 0.1932(5) 0.6521(3) 0.1031(16) Uani 1 1 d . . .
C1 C 0.1134(4) 0.3632(3) 0.3626(2) 0.0742(13) Uani 1 1 d . . .
H1 H 0.1791 0.3407 0.3505 0.089 Uiso 1 1 calc R . .
C2 C 0.0290(5) 0.4157(4) 0.3208(2) 0.0888(15) Uani 1 1 d . . .
H2 H 0.0391 0.4275 0.2821 0.107 Uiso 1 1 calc R . .
C3 C -0.0665(5) 0.4489(3) 0.3375(2) 0.0803(14) Uani 1 1 d . . .
H3 H -0.1234 0.4835 0.3102 0.096 Uiso 1 1 calc R . .
C4 C -0.0802(4) 0.4312(3) 0.3958(2) 0.0648(12) Uani 1 1 d . . .
C5 C -0.1764(4) 0.4666(3) 0.4173(3) 0.0795(15) Uani 1 1 d . . .
H5 H -0.2344 0.5026 0.3918 0.095 Uiso 1 1 calc R . .
C6 C -0.1845(4) 0.4486(3) 0.4745(3) 0.0766(14) Uani 1 1 d . . .
H6 H -0.2479 0.4725 0.4879 0.092 Uiso 1 1 calc R . .
C7 C -0.0974(3) 0.3936(3) 0.5146(2) 0.0609(11) Uani 1 1 d . . .
C8 C -0.1006(4) 0.3746(3) 0.5737(2) 0.0737(13) Uani 1 1 d . . .
H8 H -0.1635 0.3965 0.5884 0.088 Uiso 1 1 calc R . .
C9 C -0.0132(4) 0.3244(3) 0.6106(2) 0.0754(13) Uani 1 1 d . . .
H9 H -0.0150 0.3122 0.6506 0.090 Uiso 1 1 calc R . .
C10 C 0.0803(4) 0.2912(3) 0.5874(2) 0.0627(11) Uani 1 1 d . . .
H10 H 0.1405 0.2570 0.6130 0.075 Uiso 1 1 calc R . .
C11 C -0.0010(3) 0.3578(2) 0.49495(19) 0.0523(10) Uani 1 1 d . . .
C12 C 0.0082(3) 0.3774(2) 0.43452(18) 0.0529(10) Uani 1 1 d . . .
C13 C 0.0574(4) 0.1183(3) 0.3889(2) 0.0693(12) Uani 1 1 d . . .
H13 H 0.0408 0.1713 0.3653 0.083 Uiso 1 1 calc R . .
C14 C 0.0027(4) 0.0365(4) 0.3645(2) 0.0821(14) Uani 1 1 d . . .
H14 H -0.0482 0.0350 0.3256 0.099 Uiso 1 1 calc R . .
C15 C 0.0256(4) -0.0405(4) 0.3987(3) 0.0804(14) Uani 1 1 d . . .
H15 H -0.0099 -0.0958 0.3832 0.096 Uiso 1 1 calc R . .
C16 C 0.1013(4) -0.0379(3) 0.4564(2) 0.0676(12) Uani 1 1 d . . .
C17 C 0.1306(5) -0.1162(3) 0.4952(3) 0.0830(15) Uani 1 1 d . . .
H17 H 0.0975 -0.1729 0.4815 0.100 Uiso 1 1 calc R . .
C18 C 0.2043(5) -0.1099(3) 0.5509(3) 0.0848(15) Uani 1 1 d . . .
H18 H 0.2208 -0.1623 0.5750 0.102 Uiso 1 1 calc R . .
C19 C 0.2583(4) -0.0246(3) 0.5741(2) 0.0647(11) Uani 1 1 d . . .
C20 C 0.3355(4) -0.0153(4) 0.6306(2) 0.0789(14) Uani 1 1 d . . .
H20 H 0.3537 -0.0662 0.6561 0.095 Uiso 1 1 calc R . .
C21 C 0.3860(4) 0.0681(4) 0.6498(2) 0.0776(14) Uani 1 1 d . . .
H21 H 0.4391 0.0748 0.6878 0.093 Uiso 1 1 calc R . .
C22 C 0.3550(4) 0.1427(3) 0.61029(19) 0.0626(11) Uani 1 1 d . . .
H22 H 0.3881 0.1998 0.6233 0.075 Uiso 1 1 calc R . .
C23 C 0.2323(3) 0.0539(3) 0.53721(18) 0.0524(9) Uani 1 1 d . . .
C24 C 0.1526(3) 0.0474(3) 0.47739(19) 0.0546(10) Uani 1 1 d . . .
C25 C 0.6678(5) 0.0399(4) 0.6211(3) 0.0835(15) Uani 1 1 d . . .
H25 H 0.6722 -0.0224 0.6306 0.100 Uiso 1 1 calc R . .
C26 C 0.7282(5) 0.1048(6) 0.6623(2) 0.1010(19) Uani 1 1 d . . .
H26 H 0.7732 0.0839 0.6998 0.121 Uiso 1 1 calc R . .
C27 C 0.6617(5) 0.2184(4) 0.5984(3) 0.0961(17) Uani 1 1 d . . .
H27 H 0.6577 0.2809 0.5894 0.115 Uiso 1 1 calc R . .
C28 C 0.6013(4) 0.1613(4) 0.5558(2) 0.0793(13) Uani 1 1 d . . .
H28 H 0.5583 0.1846 0.5185 0.095 Uiso 1 1 calc R . .
C29 C 0.6018(4) 0.0704(3) 0.5660(2) 0.0659(12) Uani 1 1 d . . .
C30 C 0.5333(5) -0.0081(5) 0.5238(3) 0.114(2) Uani 1 1 d . . .
H30 H 0.5455 -0.0689 0.5366 0.137 Uiso 1 1 calc R . .
C31 C 0.4274(3) 0.2930(3) 0.42017(17) 0.0528(9) Uani 1 1 d . . .
C32 C 0.4733(3) 0.2736(2) 0.36575(16) 0.0468(9) Uani 1 1 d . A .
C33 C 0.4190(3) 0.2096(2) 0.32303(15) 0.0460(8) Uani 1 1 d . . .
H33 H 0.3530 0.1774 0.3284 0.055 Uiso 1 1 calc R A .
C34 C 0.4611(3) 0.1928(3) 0.27255(16) 0.0496(9) Uani 1 1 d . A .
C35 C 0.5592(4) 0.2393(3) 0.26418(19) 0.0679(12) Uani 1 1 d . . .
H35 H 0.5878 0.2279 0.2301 0.082 Uiso 1 1 calc R A .
C36 C 0.6145(4) 0.3028(4) 0.3069(2) 0.0833(15) Uani 1 1 d . A .
H36 H 0.6813 0.3341 0.3017 0.100 Uiso 1 1 calc R . .
C37 C 0.5720(4) 0.3207(3) 0.3572(2) 0.0711(13) Uani 1 1 d . . .
H37 H 0.6095 0.3644 0.3854 0.085 Uiso 1 1 calc R A .
O1W O 0.1805(7) 0.1558(6) 0.7182(3) 0.103(2) Uani 0.50 1 d P . .
O2W O 0.3905(7) 0.5332(4) 0.4041(5) 0.290(5) Uani 1 1 d . . .
O3W O 0.2940(9) 0.5102(6) 0.2870(5) 0.298(5) Uani 1 1 d . . .
O4W O 0.8547(5) 0.1680(5) 0.2350(2) 0.185(3) Uani 1 1 d . . .
O5W O 0.1023(7) 0.1960(7) 0.2625(3) 0.118(3) Uani 0.50 1 d P . .
O4 O 0.4778(8) 0.0353(6) 0.2266(4) 0.106(3) Uani 0.641(11) 1 d PU A 1
O3 O 0.2845(6) 0.0763(6) 0.2376(3) 0.110(3) Uani 0.641(11) 1 d PU A 1
O5 O 0.3612(9) 0.1492(5) 0.1628(2) 0.100(3) Uani 0.641(11) 1 d PU A 1
O3' O 0.2693(9) 0.1409(10) 0.1987(6) 0.106(5) Uani 0.359(11) 1 d PU A 2
O4' O 0.4138(16) 0.0258(8) 0.2382(6) 0.097(5) Uani 0.359(11) 1 d PU A 2
O5' O 0.4433(11) 0.1303(7) 0.1620(4) 0.071(3) Uani 0.359(11) 1 d PU A 2
H6A H 0.365(4) 0.352(3) 0.582(2) 0.090 Uiso 1 1 d . . .
H6B H 0.385(5) 0.360(4) 0.528(3) 0.090 Uiso 1 1 d . . .

loop_
_atom_site_aniso_label
_atom_site_aniso_U_11
_atom_site_aniso_U_22
_atom_site_aniso_U_33
_atom_site_aniso_U_23
_atom_site_aniso_U_13
_atom_site_aniso_U_12
Mn1 0.0511(3) 0.0456(4) 0.0483(4) 0.0040(3) 0.0122(3) 0.0013(3)
S1 0.0929(9) 0.0645(8) 0.0431(6) -0.0075(5) 0.0003(5) -0.0086(6)
O1 0.0579(15) 0.0588(17) 0.0550(16) -0.0025(12) 0.0220(13) -0.0092(13)
O2 0.127(3) 0.082(2) 0.089(2) -0.0394(19) 0.061(2) -0.048(2)
O6 0.074(2) 0.081(2) 0.0554(19) -0.0131(17) 0.0202(15) -0.0167(17)
N1 0.062(2) 0.053(2) 0.056(2) 0.0046(16) 0.0066(16) 0.0018(16)
N2 0.0522(18) 0.0434(19) 0.060(2) 0.0005(15) 0.0142(15) -0.0057(14)
N3 0.0535(18) 0.055(2) 0.058(2) -0.0018(16) 0.0153(16) -0.0026(15)
N4 0.0465(17) 0.050(2) 0.056(2) 0.0071(15) 0.0139(15) 0.0041(14)
N5 0.080(3) 0.120(5) 0.114(4) -0.034(4) 0.033(3) -0.012(3)
C1 0.082(3) 0.076(3) 0.061(3) 0.014(2) 0.012(2) 0.007(2)
C2 0.110(4) 0.080(4) 0.066(3) 0.016(3) 0.003(3) 0.009(3)
C3 0.087(3) 0.058(3) 0.077(3) 0.007(2) -0.015(3) 0.007(3)
C4 0.060(3) 0.040(2) 0.081(3) -0.003(2) -0.009(2) -0.0067(19)
C5 0.056(3) 0.051(3) 0.114(4) -0.014(3) -0.011(3) 0.004(2)
C6 0.051(2) 0.054(3) 0.118(4) -0.021(3) 0.009(3) 0.000(2)
C7 0.049(2) 0.043(2) 0.088(3) -0.015(2) 0.011(2) -0.0087(18)
C8 0.062(3) 0.058(3) 0.106(4) -0.021(3) 0.030(3) -0.012(2)
C9 0.082(3) 0.075(3) 0.078(3) -0.008(3) 0.035(3) -0.013(3)
C10 0.063(3) 0.060(3) 0.066(3) 0.000(2) 0.020(2) -0.008(2)
C11 0.0423(19) 0.035(2) 0.076(3) -0.0094(19) 0.0085(18) -0.0085(16)
C12 0.051(2) 0.037(2) 0.064(3) -0.0035(18) 0.0013(19) -0.0075(17)
C13 0.072(3) 0.066(3) 0.069(3) -0.007(2) 0.015(2) -0.003(2)
C14 0.076(3) 0.093(4) 0.074(3) -0.025(3) 0.011(3) -0.015(3)
C15 0.077(3) 0.068(3) 0.102(4) -0.025(3) 0.034(3) -0.017(3)
C16 0.063(3) 0.057(3) 0.094(4) -0.009(2) 0.039(3) -0.010(2)
C17 0.085(3) 0.048(3) 0.127(5) -0.003(3) 0.048(3) -0.013(2)
C18 0.086(4) 0.049(3) 0.131(5) 0.019(3) 0.049(4) 0.002(3)
C19 0.057(2) 0.055(3) 0.090(3) 0.020(2) 0.032(2) 0.009(2)
C20 0.072(3) 0.074(3) 0.095(4) 0.038(3) 0.029(3) 0.016(3)
C21 0.067(3) 0.092(4) 0.071(3) 0.029(3) 0.012(2) 0.013(3)
C22 0.060(2) 0.060(3) 0.069(3) 0.012(2) 0.019(2) 0.004(2)
C23 0.047(2) 0.051(2) 0.068(3) 0.007(2) 0.0286(19) 0.0045(18)
C24 0.048(2) 0.048(2) 0.077(3) -0.002(2) 0.033(2) -0.0003(18)
C25 0.084(3) 0.078(4) 0.097(4) 0.026(3) 0.039(3) 0.014(3)
C26 0.085(4) 0.152(6) 0.065(3) 0.013(4) 0.016(3) 0.015(4)
C27 0.081(4) 0.075(4) 0.140(6) 0.006(4) 0.044(4) -0.004(3)
C28 0.066(3) 0.084(4) 0.086(4) 0.016(3) 0.016(3) 0.002(3)
C29 0.056(2) 0.072(3) 0.076(3) -0.014(3) 0.027(2) -0.010(2)
C30 0.098(5) 0.143(5) 0.126(6) 0.063(5) 0.075(4) 0.058(4)
C31 0.060(2) 0.048(2) 0.051(2) -0.0017(19) 0.0160(19) -0.0057(19)
C32 0.051(2) 0.045(2) 0.044(2) 0.0017(16) 0.0121(16) -0.0066(16)
C33 0.0442(19) 0.043(2) 0.047(2) 0.0065(17) 0.0057(16) -0.0055(16)
C34 0.058(2) 0.048(2) 0.040(2) 0.0021(17) 0.0064(17) 0.0000(18)
C35 0.075(3) 0.081(3) 0.053(3) -0.005(2) 0.027(2) -0.011(2)
C36 0.079(3) 0.103(4) 0.079(3) -0.018(3) 0.041(3) -0.045(3)
C37 0.076(3) 0.074(3) 0.067(3) -0.018(2) 0.026(2) -0.037(2)
O1W 0.104(5) 0.135(7) 0.073(4) 0.003(4) 0.028(4) -0.026(5)
O2W 0.183(6) 0.101(4) 0.592(18) 0.000(7) 0.109(9) 0.002(4)
O3W 0.343(12) 0.263(9) 0.356(12) 0.051(9) 0.215(10) -0.031(9)
O4W 0.144(4) 0.268(7) 0.156(4) 0.091(5) 0.062(4) 0.095(4)
O5W 0.088(5) 0.195(9) 0.066(4) -0.030(5) 0.008(4) 0.002(5)
O4 0.112(5) 0.084(5) 0.110(5) -0.038(4) 0.007(4) 0.010(4)
O3 0.113(5) 0.118(6) 0.094(5) -0.031(4) 0.018(4) -0.063(4)
O5 0.133(7) 0.104(5) 0.048(3) 0.010(3) -0.003(4) -0.024(4)
O3' 0.069(6) 0.131(9) 0.100(8) -0.034(7) -0.012(5) -0.001(5)
O4' 0.152(10) 0.039(5) 0.075(6) 0.010(4) -0.018(7) -0.009(7)
O5' 0.079(6) 0.090(6) 0.044(4) -0.013(4) 0.019(4) 0.000(5)

loop_
_atom_type_symbol
_atom_type_description
_atom_type_scat_dispersion_real
_atom_type_scat_dispersion_imag
_atom_type_scat_source
C C 0.0033 0.0016 'International Tables Vol C Tables 4.2.6.8 and 6.1.1.4'
H H 0.0000 0.0000 'International Tables Vol C Tables 4.2.6.8 and 6.1.1.4'
N N 0.0061 0.0033 'International Tables Vol C Tables 4.2.6.8 and 6.1.1.4'
O O 0.0106 0.0060 'International Tables Vol C Tables 4.2.6.8 and 6.1.1.4'
S S 0.1246 0.1234 'International Tables Vol C Tables 4.2.6.8 and 6.1.1.4'
Mn Mn 0.3368 0.7283 'International Tables Vol C Tables 4.2.6.8 and 6.1.1.4'

loop_
_geom_angle_atom_site_label_1
_geom_angle_atom_site_label_2
_geom_angle_atom_site_label_3
_geom_angle
_geom_angle_site_symmetry_1
O1 Mn1 O6 89.66(11) .
O1 Mn1 N4 105.11(10) .
O6 Mn1 N4 94.10(13) .
O1 Mn1 N1 91.07(11) .
O6 Mn1 N1 103.28(14) .
N4 Mn1 N1 156.36(12) .
O1 Mn1 N2 162.40(11) .
O6 Mn1 N2 87.91(12) .
N4 Mn1 N2 92.45(11) .
N1 Mn1 N2 72.57(12) .
O1 Mn1 N3 89.31(10) .
O6 Mn1 N3 166.09(14) .
N4 Mn1 N3 72.80(12) .
N1 Mn1 N3 90.61(12) .
N2 Mn1 N3 97.13(11) .
O4' S1 O5 134.8(7) .
O4' S1 O3' 120.5(9) .
O5 S1 O3' 65.0(6) .
O5 S1 O4 116.0(5) .
O3' S1 O4 150.2(6) .
O4' S1 O3 73.1(8) .
O5 S1 O3 112.5(4) .
O3' S1 O3 51.6(6) .
O4 S1 O3 108.7(5) .
O4' S1 O5' 111.8(8) .
O3' S1 O5' 103.5(7) .
O4 S1 O5' 81.3(5) .
O3 S1 O5' 144.9(4) .
O4' S1 C34 112.3(6) .
O5 S1 C34 108.5(3) .
O3' S1 C34 104.0(4) .
O4 S1 C34 103.5(3) .
O3 S1 C34 106.8(3) .
O5' S1 C34 103.0(4) .
C31 O1 Mn1 131.1(3) .
Mn1 O6 H6A 123(3) .
Mn1 O6 H6B 106(6) .
H6A O6 H6B 125(7) .
C1 N1 C12 117.6(4) .
C1 N1 Mn1 126.4(3) .
C12 N1 Mn1 115.9(3) .
C10 N2 C11 117.6(4) .
C10 N2 Mn1 126.6(3) .
C11 N2 Mn1 115.8(3) .
C13 N3 C24 117.3(4) .
C13 N3 Mn1 127.1(3) .
C24 N3 Mn1 115.6(3) .
C22 N4 C23 117.7(3) .
C22 N4 Mn1 126.3(3) .
C23 N4 Mn1 116.0(2) .
C26 N5 C27 114.8(6) .
N1 C1 C2 123.5(5) .
N1 C1 H1 118.3 .
C2 C1 H1 118.3 .
C3 C2 C1 119.1(5) .
C3 C2 H2 120.4 .
C1 C2 H2 120.4 .
C2 C3 C4 119.9(4) .
C2 C3 H3 120.0 .
C4 C3 H3 120.0 .
C3 C4 C12 117.1(4) .
C3 C4 C5 123.1(4) .
C12 C4 C5 119.8(5) .
C6 C5 C4 120.7(4) .
C6 C5 H5 119.7 .
C4 C5 H5 119.7 .
C5 C6 C7 121.0(4) .
C5 C6 H6 119.5 .
C7 C6 H6 119.5 .
C8 C7 C11 117.0(4) .
C8 C7 C6 123.2(4) .
C11 C7 C6 119.9(5) .
C9 C8 C7 120.7(4) .
C9 C8 H8 119.6 .
C7 C8 H8 119.6 .
C8 C9 C10 118.8(5) .
C8 C9 H9 120.6 .
C10 C9 H9 120.6 .
N2 C10 C9 122.9(4) .
N2 C10 H10 118.5 .
C9 C10 H10 118.5 .
N2 C11 C7 123.0(4) .
N2 C11 C12 117.7(3) .
C7 C11 C12 119.2(4) .
N1 C12 C4 122.8(4) .
N1 C12 C11 117.8(3) .
C4 C12 C11 119.4(4) .
N3 C13 C14 123.9(5) .
N3 C13 H13 118.1 .
C14 C13 H13 118.1 .
C15 C14 C13 118.4(5) .
C15 C14 H14 120.8 .
C13 C14 H14 120.8 .
C14 C15 C16 120.5(5) .
C14 C15 H15 119.7 .
C16 C15 H15 119.7 .
C15 C16 C24 117.3(4) .
C15 C16 C17 124.0(5) .
C24 C16 C17 118.8(5) .
C18 C17 C16 121.6(5) .
C18 C17 H17 119.2 .
C16 C17 H17 119.2 .
C17 C18 C19 121.5(5) .
C17 C18 H18 119.2 .
C19 C18 H18 119.2 .
C20 C19 C23 118.0(4) .
C20 C19 C18 123.4(4) .
C23 C19 C18 118.6(5) .
C21 C20 C19 120.6(4) .
C21 C20 H20 119.7 .
C19 C20 H20 119.7 .
C20 C21 C22 117.7(5) .
C20 C21 H21 121.2 .
C22 C21 H21 121.2 .
N4 C22 C21 123.8(4) .
N4 C22 H22 118.1 .
C21 C22 H22 118.1 .
N4 C23 C19 122.3(4) .
N4 C23 C24 117.8(3) .
C19 C23 C24 119.9(4) .
N3 C24 C16 122.7(4) .
N3 C24 C23 117.8(3) .
C16 C24 C23 119.6(4) .
C29 C25 C26 117.9(5) .
C29 C25 H25 121.1 .
C26 C25 H25 121.1 .
N5 C26 C25 124.5(5) .
N5 C26 H26 117.7 .
C25 C26 H26 117.7 .
N5 C27 C28 125.0(6) .
N5 C27 H27 117.5 .
C28 C27 H27 117.5 .
C27 C28 C29 120.7(5) .
C27 C28 H28 119.7 .
C29 C28 H28 119.7 .
C28 C29 C25 117.1(5) .
C28 C29 C30 129.1(5) .
C25 C29 C30 113.7(5) .
C30 C30 C29 121.6(9) 3_656
C30 C30 H30 119.2 3_656
C29 C30 H30 119.2 .
O2 C31 O1 124.4(4) .
O2 C31 C32 118.8(3) .
O1 C31 C32 116.8(3) .
C33 C32 C37 118.8(3) .
C33 C32 C31 121.1(3) .
C37 C32 C31 120.1(3) .
C34 C33 C32 120.8(3) .
C34 C33 H33 119.6 .
C32 C33 H33 119.6 .
C33 C34 C35 120.4(3) .
C33 C34 S1 120.1(3) .
C35 C34 S1 119.5(3) .
C36 C35 C34 119.1(4) .
C36 C35 H35 120.4 .
C34 C35 H35 120.4 .
C35 C36 C37 120.8(4) .
C35 C36 H36 119.6 .
C37 C36 H36 119.6 .
C36 C37 C32 120.1(4) .
C36 C37 H37 119.9 .
C32 C37 H37 119.9 .

loop_
_geom_bond_atom_site_label_1
_geom_bond_atom_site_label_2
_geom_bond_distance
_geom_bond_site_symmetry_2
Mn1 O1 2.118(3) .
Mn1 O6 2.148(4) .
Mn1 N4 2.272(3) .
Mn1 N1 2.276(3) .
Mn1 N2 2.279(3) .
Mn1 N3 2.282(3) .
S1 O4' 1.301(12) .
S1 O5 1.352(5) .
S1 O3' 1.435(10) .
S1 O4 1.458(8) .
S1 O3 1.482(6) .
S1 O5' 1.580(10) .
S1 C34 1.773(4) .
O1 C31 1.262(4) .
O2 C31 1.244(5) .
O6 H6A 0.89(5) .
O6 H6B 0.58(5) .
N1 C1 1.308(5) .
N1 C12 1.357(5) .
N2 C10 1.316(5) .
N2 C11 1.360(5) .
N3 C13 1.314(5) .
N3 C24 1.356(5) .
N4 C22 1.324(5) .
N4 C23 1.354(5) .
N5 C26 1.305(7) .
N5 C27 1.313(7) .
C1 C2 1.404(6) .
C1 H1 0.9300 .
C2 C3 1.345(7) .
C2 H2 0.9300 .
C3 C4 1.396(6) .
C3 H3 0.9300 .
C4 C12 1.407(5) .
C4 C5 1.420(6) .
C5 C6 1.352(7) .
C5 H5 0.9300 .
C6 C7 1.421(6) .
C6 H6 0.9300 .
C7 C8 1.380(6) .
C7 C11 1.403(5) .
C8 C9 1.353(6) .
C8 H8 0.9300 .
C9 C10 1.402(6) .
C9 H9 0.9300 .
C10 H10 0.9300 .
C11 C12 1.431(5) .
C13 C14 1.396(6) .
C13 H13 0.9300 .
C14 C15 1.350(7) .
C14 H14 0.9300 .
C15 C16 1.383(7) .
C15 H15 0.9300 .
C16 C24 1.405(5) .
C16 C17 1.427(7) .
C17 C18 1.337(7) .
C17 H17 0.9300 .
C18 C19 1.429(7) .
C18 H18 0.9300 .
C19 C20 1.374(6) .
C19 C23 1.404(5) .
C20 C21 1.370(7) .
C20 H20 0.9300 .
C21 C22 1.396(6) .
C21 H21 0.9300 .
C22 H22 0.9300 .
C23 C24 1.440(6) .
C25 C29 1.364(7) .
C25 C26 1.389(8) .
C25 H25 0.9300 .
C26 H26 0.9300 .
C27 C28 1.332(7) .
C27 H27 0.9300 .
C28 C29 1.342(6) .
C28 H28 0.9300 .
C29 C30 1.571(9) .
C30 C30 1.183(11) 3_656
C30 H30 0.9300 .
C31 C32 1.490(5) .
C32 C33 1.377(5) .
C32 C37 1.386(5) .
C33 C34 1.376(5) .
C33 H33 0.9300 .
C34 C35 1.376(5) .
C35 C36 1.374(6) .
C35 H35 0.9300 .
C36 C37 1.378(6) .
C36 H36 0.9300 .
C37 H37 0.9300 .

loop_
_geom_torsion_atom_site_label_1
_geom_torsion_atom_site_label_2
_geom_torsion_atom_site_label_3
_geom_torsion_atom_site_label_4
_geom_torsion
_geom_torsion_site_symmetry_4
O6 Mn1 O1 C31 -21.5(3) .
N4 Mn1 O1 C31 -115.7(3) .
N1 Mn1 O1 C31 81.8(3) .
N2 Mn1 O1 C31 60.5(5) .
N3 Mn1 O1 C31 172.4(3) .
O1 Mn1 N1 C1 6.1(4) .
O6 Mn1 N1 C1 96.0(4) .
N4 Mn1 N1 C1 -127.7(4) .
N2 Mn1 N1 C1 179.5(4) .
N3 Mn1 N1 C1 -83.2(4) .
O1 Mn1 N1 C12 -177.5(3) .
O6 Mn1 N1 C12 -87.6(3) .
N4 Mn1 N1 C12 48.7(4) .
N2 Mn1 N1 C12 -4.1(2) .
N3 Mn1 N1 C12 93.2(3) .
O1 Mn1 N2 C10 -154.4(3) .
O6 Mn1 N2 C10 -72.1(3) .
N4 Mn1 N2 C10 21.9(3) .
N1 Mn1 N2 C10 -176.8(3) .
N3 Mn1 N2 C10 94.9(3) .
O1 Mn1 N2 C11 26.0(5) .
O6 Mn1 N2 C11 108.2(3) .
N4 Mn1 N2 C11 -157.7(2) .
N1 Mn1 N2 C11 3.6(2) .
N3 Mn1 N2 C11 -84.8(2) .
O1 Mn1 N3 C13 -74.1(3) .
O6 Mn1 N3 C13 -159.9(4) .
N4 Mn1 N3 C13 179.9(4) .
N1 Mn1 N3 C13 17.0(3) .
N2 Mn1 N3 C13 89.5(3) .
O1 Mn1 N3 C24 104.7(3) .
O6 Mn1 N3 C24 18.9(6) .
N4 Mn1 N3 C24 -1.4(2) .
N1 Mn1 N3 C24 -164.3(3) .
N2 Mn1 N3 C24 -91.7(3) .
O1 Mn1 N4 C22 95.4(3) .
O6 Mn1 N4 C22 4.7(3) .
N1 Mn1 N4 C22 -132.9(3) .
N2 Mn1 N4 C22 -83.4(3) .
N3 Mn1 N4 C22 179.9(3) .
O1 Mn1 N4 C23 -83.4(2) .
O6 Mn1 N4 C23 -174.1(2) .
N1 Mn1 N4 C23 48.3(4) .
N2 Mn1 N4 C23 97.8(2) .
N3 Mn1 N4 C23 1.1(2) .
C12 N1 C1 C2 0.0(7) .
Mn1 N1 C1 C2 176.3(4) .
N1 C1 C2 C3 0.1(8) .
C1 C2 C3 C4 0.4(8) .
C2 C3 C4 C12 -0.8(6) .
C2 C3 C4 C5 177.7(4) .
C3 C4 C5 C6 -179.0(4) .
C12 C4 C5 C6 -0.5(6) .
C4 C5 C6 C7 -0.2(7) .
C5 C6 C7 C8 178.8(4) .
C5 C6 C7 C11 0.4(6) .
C11 C7 C8 C9 0.7(6) .
C6 C7 C8 C9 -177.8(4) .
C7 C8 C9 C10 -0.7(6) .
C11 N2 C10 C9 1.3(6) .
Mn1 N2 C10 C9 -178.3(3) .
C8 C9 C10 N2 -0.4(7) .
C10 N2 C11 C7 -1.3(5) .
Mn1 N2 C11 C7 178.4(3) .
C10 N2 C11 C12 177.5(3) .
Mn1 N2 C11 C12 -2.9(4) .
C8 C7 C11 N2 0.3(5) .
C6 C7 C11 N2 178.8(3) .
C8 C7 C11 C12 -178.4(3) .
C6 C7 C11 C12 0.1(5) .
C1 N1 C12 C4 -0.4(6) .
Mn1 N1 C12 C4 -177.2(3) .
C1 N1 C12 C11 -179.1(3) .
Mn1 N1 C12 C11 4.1(4) .
C3 C4 C12 N1 0.9(6) .
C5 C4 C12 N1 -177.7(4) .
C3 C4 C12 C11 179.5(3) .
C5 C4 C12 C11 1.0(5) .
N2 C11 C12 N1 -0.8(5) .
C7 C11 C12 N1 178.0(3) .
N2 C11 C12 C4 -179.6(3) .
C7 C11 C12 C4 -0.7(5) .
C24 N3 C13 C14 -0.9(6) .
Mn1 N3 C13 C14 177.8(3) .
N3 C13 C14 C15 0.5(7) .
C13 C14 C15 C16 0.0(7) .
C14 C15 C16 C24 -0.1(7) .
C14 C15 C16 C17 -179.6(4) .
C15 C16 C17 C18 -179.9(5) .
C24 C16 C17 C18 0.6(7) .
C16 C17 C18 C19 -0.5(8) .
C17 C18 C19 C20 -179.2(5) .
C17 C18 C19 C23 0.1(7) .
C23 C19 C20 C21 -0.6(6) .
C18 C19 C20 C21 178.8(4) .
C19 C20 C21 C22 0.8(7) .
C23 N4 C22 C21 0.8(6) .
Mn1 N4 C22 C21 -178.0(3) .
C20 C21 C22 N4 -0.9(7) .
C22 N4 C23 C19 -0.6(5) .
Mn1 N4 C23 C19 178.3(3) .
C22 N4 C23 C24 -179.6(3) .
Mn1 N4 C23 C24 -0.7(4) .
C20 C19 C23 N4 0.5(6) .
C18 C19 C23 N4 -178.9(4) .
C20 C19 C23 C24 179.5(4) .
C18 C19 C23 C24 0.1(6) .
C13 N3 C24 C16 0.8(5) .
Mn1 N3 C24 C16 -178.1(3) .
C13 N3 C24 C23 -179.6(3) .
Mn1 N3 C24 C23 1.5(4) .
C15 C16 C24 N3 -0.3(6) .
C17 C16 C24 N3 179.3(4) .
C15 C16 C24 C23 -179.9(4) .
C17 C16 C24 C23 -0.4(6) .
N4 C23 C24 N3 -0.6(5) .
C19 C23 C24 N3 -179.6(3) .
N4 C23 C24 C16 179.1(3) .
C19 C23 C24 C16 0.0(5) .
C27 N5 C26 C25 -0.2(8) .
C29 C25 C26 N5 0.0(8) .
C26 N5 C27 C28 -0.3(8) .
N5 C27 C28 C29 0.9(8) .
C27 C28 C29 C25 -1.0(7) .
C27 C28 C29 C30 177.2(5) .
C26 C25 C29 C28 0.6(7) .
C26 C25 C29 C30 -177.8(4) .
C28 C29 C30 C30 -2.9(10) 3_656
C25 C29 C30 C30 175.3(7) 3_656
Mn1 O1 C31 O2 15.6(6) .
Mn1 O1 C31 C32 -165.8(2) .
O2 C31 C32 C33 -172.7(4) .
O1 C31 C32 C33 8.7(5) .
O2 C31 C32 C37 7.0(6) .
O1 C31 C32 C37 -171.7(4) .
C37 C32 C33 C34 -0.3(6) .
C31 C32 C33 C34 179.3(3) .
C32 C33 C34 C35 0.6(6) .
C32 C33 C34 S1 179.5(3) .
O4' S1 C34 C33 -73.6(10) .
O5 S1 C34 C33 126.2(6) .
O3' S1 C34 C33 58.2(8) .
O4 S1 C34 C33 -110.0(5) .
O3 S1 C34 C33 4.6(5) .
O5' S1 C34 C33 166.0(5) .
O4' S1 C34 C35 105.4(10) .
O5 S1 C34 C35 -54.9(6) .
O3' S1 C34 C35 -122.8(8) .
O4 S1 C34 C35 68.9(5) .
O3 S1 C34 C35 -176.4(5) .
O5' S1 C34 C35 -15.1(6) .
C33 C34 C35 C36 -0.1(6) .
S1 C34 C35 C36 -179.0(4) .
C34 C35 C36 C37 -0.6(7) .
C35 C36 C37 C32 0.9(8) .
C33 C32 C37 C36 -0.4(7) .
C31 C32 C37 C36 180.0(4) .
